data_2238403
loop_
_publ_author_name
'Cody, Jason A.'
'Alexander, Grant C. B.'
'Guillot-Deudon, Catherine'

_publ_section_title
;
 Bis(1-ethyl-3-methylimidazolium)
 3,6-diselanylidene-1,2,4,5-tetraselena-3,6-diphosphacyclohexane-3,6-diselenolate
;
_journal_coeditor_code NC2314
_journal_issue 8
_journal_name_full 'Acta Crystallographica Section E'
_journal_page_first o1359
_journal_page_last o1360
_journal_paper_doi 10.1107/S1600536813020308
_journal_volume 69
_journal_year 2013
_chemical_formula_iupac '2C6 H11 N2 +, P2 Se8 2-'
_chemical_formula_moiety '2(C6 H11 N2 +), P2 Se8 2-'
_chemical_formula_sum 'C12 H22 N4 P2 Se8'
_chemical_formula_weight 915.96
_chemical_name_common '[EMIM]~2~P~2~Se~8~'
_chemical_name_systematic
'Bis(1-ethyl-3-methylimidazolium) 3,6-diselanylidene-1,2,4,5-tetraselena-3,6-diphosphacyclohexane-3,6-diselenolate'
_space_group_IT_number 2
_symmetry_cell_setting triclinic
_symmetry_space_group_name_Hall '-P 1'
_symmetry_space_group_name_H-M 'P -1'
_atom_sites_solution_hydrogens geom
_atom_sites_solution_primary direct
_atom_sites_solution_secondary difmap
_cell_angle_alpha 110.390(3)
_cell_angle_beta 96.395(4)
_cell_angle_gamma 102.992(5)
_cell_formula_units_Z 1
_cell_length_a 7.8885(4)
_cell_length_b 9.3783(4)
_cell_length_c 9.8039(5)
_cell_measurement_reflns_used 3719
_cell_measurement_temperature 293(2)
_cell_measurement_theta_max 29.95
_cell_measurement_theta_min 6.54
_cell_volume 648.00(6)
_computing_cell_refinement 'COLLECT (Hooft, 2009)'
_computing_data_collection 'COLLECT (Hooft, 2009)'
_computing_data_reduction 'COLLECT (Hooft, 2009)'
_computing_molecular_graphics 'DIAMOND (Brandenburg & Putz, 2012)'
_computing_publication_material 'SHELXL97 (Sheldrick, 2008)'
_computing_structure_refinement 'SHELXL97 (Sheldrick, 2008)'
_computing_structure_solution 'SHELXS97 (Sheldrick, 2008)'
_diffrn_ambient_temperature 293(2)
_diffrn_measured_fraction_theta_full 0.988
_diffrn_measured_fraction_theta_max 0.988
_diffrn_measurement_device_type 'Nonius KappaCCD'
_diffrn_measurement_method omega
_diffrn_radiation_monochromator unknown
_diffrn_radiation_source 'fine-focus sealed tube'
_diffrn_radiation_type MoK\a
_diffrn_radiation_wavelength 0.71073
_diffrn_reflns_av_R_equivalents 0.0722
_diffrn_reflns_av_sigmaI/netI 0.0449
_diffrn_reflns_limit_h_max 11
_diffrn_reflns_limit_h_min -10
_diffrn_reflns_limit_k_max 13
_diffrn_reflns_limit_k_min -13
_diffrn_reflns_limit_l_max 13
_diffrn_reflns_limit_l_min -13
_diffrn_reflns_number 22118
_diffrn_reflns_theta_full 29.95
_diffrn_reflns_theta_max 29.95
_diffrn_reflns_theta_min 6.54
_exptl_absorpt_coefficient_mu 11.409
_exptl_absorpt_correction_T_max 0.754
_exptl_absorpt_correction_T_min 0.204
_exptl_absorpt_correction_type gaussian
_exptl_absorpt_process_details
;
[JANA2006 (Pet\<r\'i\<cek <i>et al.</i>, 2006) and
<i>X-SHAPE</i> (Stoe & Cie, 1998)]
;
_exptl_crystal_colour yellow
_exptl_crystal_density_diffrn 2.347
_exptl_crystal_density_method 'not measured'
_exptl_crystal_description plate
_exptl_crystal_F_000 424
_exptl_crystal_size_max 0.192
_exptl_crystal_size_mid 0.074
_exptl_crystal_size_min 0.027
_refine_diff_density_max 0.472
_refine_diff_density_min -0.547
_refine_ls_extinction_method none
_refine_ls_goodness_of_fit_ref 1.024
_refine_ls_hydrogen_treatment constr
_refine_ls_matrix_type full
_refine_ls_number_parameters 118
_refine_ls_number_reflns 3719
_refine_ls_number_restraints 0
_refine_ls_restrained_S_all 1.024
_refine_ls_R_factor_all 0.0574
_refine_ls_R_factor_gt 0.0294
_refine_ls_shift/su_max 0.000
_refine_ls_shift/su_mean 0.000
_refine_ls_structure_factor_coef Fsqd
_refine_ls_weighting_details 'calc w=1/[\s^2^(Fo^2^)+(0.0252P)^2^+0.2292P] where P=(Fo^2^+2Fc^2^)/3'
_refine_ls_weighting_scheme calc
_refine_ls_wR_factor_gt 0.0566
_refine_ls_wR_factor_ref 0.0626
_reflns_number_gt 2622
_reflns_number_total 3719
_reflns_threshold_expression I>2sigma(I)
_cod_data_source_file nc2314.cif
_cod_data_source_block I
_cod_original_cell_volume 648.00(5)
_cod_database_code 2238403
_cod_database_fobs_code 2238403

loop_
_symmetry_equiv_pos_as_xyz
'x, y, z'
'-x, -y, -z'

loop_
_atom_site_type_symbol
_atom_site_label
_atom_site_fract_x
_atom_site_fract_y
_atom_site_fract_z
_atom_site_U_iso_or_equiv
_atom_site_adp_type
_atom_site_calc_flag
_atom_site_refinement_flags
_atom_site_occupancy
_atom_site_symmetry_multiplicity
P P1 0.62769(11) -0.10004(9) 0.13027(9) 0.03455(17) Uani d . 1 1
Se Se1 0.38273(4) -0.24755(3) -0.05425(4) 0.04208(9) Uani d . 1 1
Se Se2 0.21381(4) -0.06847(4) -0.03916(4) 0.04234(9) Uani d . 1 1
Se Se3 0.77764(6) -0.26777(5) 0.09996(4) 0.05519(11) Uani d . 1 1
Se Se4 0.56642(5) 0.01558(4) 0.33743(4) 0.04503(10) Uani d . 1 1
N N1 0.2827(4) 0.4858(3) 0.3773(3) 0.0413(6) Uani d . 1 1
N N2 0.2005(3) 0.2740(3) 0.4218(3) 0.0422(6) Uani d . 1 1
C C1 0.2281(4) 0.3279(4) 0.3154(4) 0.0415(7) Uani d . 1 1
H H1 0.2122 0.2661 0.2148 0.050 Uiso calc R 1 1
C C2 0.2379(5) 0.4007(5) 0.5542(4) 0.0530(9) Uani d . 1 1
H H2 0.2298 0.3961 0.6465 0.064 Uiso calc R 1 1
C C3 0.2884(5) 0.5333(4) 0.5270(4) 0.0525(9) Uani d . 1 1
H H3 0.3210 0.6372 0.5965 0.063 Uiso calc R 1 1
C C4 0.3182(5) 0.5911(4) 0.2952(4) 0.0486(8) Uani d . 1 1
H H4A 0.3597 0.5382 0.2068 0.058 Uiso calc R 1 1
H H4B 0.4115 0.6869 0.3572 0.058 Uiso calc R 1 1
C C5 0.1558(6) 0.6340(6) 0.2513(6) 0.0735(13) Uani d . 1 1
H H5A 0.1832 0.7026 0.1986 0.110 Uiso calc R 1 1
H H5B 0.1156 0.6877 0.3388 0.110 Uiso calc R 1 1
H H5C 0.0641 0.5395 0.1883 0.110 Uiso calc R 1 1
C C6 0.1325(5) 0.1069(4) 0.3983(5) 0.0606(10) Uani d . 1 1
H H6A 0.1248 0.0980 0.4922 0.091 Uiso calc R 1 1
H H6B 0.2114 0.0496 0.3527 0.091 Uiso calc R 1 1
H H6C 0.0165 0.0634 0.3345 0.091 Uiso calc R 1 1

loop_
_atom_site_aniso_label
_atom_site_aniso_U_11
_atom_site_aniso_U_22
_atom_site_aniso_U_33
_atom_site_aniso_U_12
_atom_site_aniso_U_13
_atom_site_aniso_U_23
P1 0.0454(4) 0.0353(4) 0.0258(4) 0.0132(3) 0.0065(3) 0.0144(3)
Se1 0.0560(2) 0.03274(15) 0.03188(17) 0.00568(13) 0.00294(14) 0.01201(13)
Se2 0.03936(17) 0.05217(19) 0.03963(19) 0.00924(13) 0.00866(14) 0.02474(16)
Se3 0.0774(3) 0.0598(2) 0.0454(2) 0.0411(2) 0.01621(19) 0.02586(19)
Se4 0.0639(2) 0.04233(17) 0.02882(17) 0.01506(15) 0.01340(15) 0.01247(14)
N1 0.0472(15) 0.0410(14) 0.0361(15) 0.0097(11) 0.0087(12) 0.0172(12)
N2 0.0435(14) 0.0439(15) 0.0431(16) 0.0089(11) 0.0079(12) 0.0239(13)
C1 0.0461(18) 0.0424(16) 0.0338(17) 0.0084(13) 0.0078(14) 0.0147(14)
C2 0.063(2) 0.066(2) 0.036(2) 0.0179(18) 0.0138(17) 0.0268(19)
C3 0.071(2) 0.0468(18) 0.0329(18) 0.0121(17) 0.0126(17) 0.0101(16)
C4 0.054(2) 0.0459(18) 0.052(2) 0.0092(15) 0.0174(17) 0.0277(17)
C5 0.065(3) 0.095(3) 0.095(4) 0.030(2) 0.025(2) 0.069(3)
C6 0.064(2) 0.051(2) 0.075(3) 0.0095(17) 0.013(2) 0.038(2)

loop_
_atom_type_symbol
_atom_type_description
_atom_type_scat_dispersion_real
_atom_type_scat_dispersion_imag
_atom_type_scat_source
C C 0.0033 0.0016 'International Tables Vol C Tables 4.2.6.8 and 6.1.1.4'
H H 0.0000 0.0000 'International Tables Vol C Tables 4.2.6.8 and 6.1.1.4'
N N 0.0061 0.0033 'International Tables Vol C Tables 4.2.6.8 and 6.1.1.4'
P P 0.1023 0.0942 'International Tables Vol C Tables 4.2.6.8 and 6.1.1.4'
Se Se -0.0929 2.2259 'International Tables Vol C Tables 4.2.6.8 and 6.1.1.4'

loop_
_geom_angle_atom_site_label_1
_geom_angle_atom_site_label_2
_geom_angle_atom_site_label_3
_geom_angle_site_symmetry_1
_geom_angle_site_symmetry_3
_geom_angle
_geom_angle_publ_flag
Se4 P1 Se3 . . 122.19(4) y
Se4 P1 Se1 . . 113.49(4) y
Se3 P1 Se1 . . 100.04(3) y
Se4 P1 Se2 . 2_655 113.90(4) y
Se3 P1 Se2 . 2_655 100.49(3) y
Se1 P1 Se2 . 2_655 104.32(3) y
P1 Se1 Se2 . . 102.89(2) y
P1 Se2 Se1 2_655 . 102.37(2) y
C1 N1 C3 . . 108.8(3) ?
C1 N1 C4 . . 125.1(3) ?
C3 N1 C4 . . 126.0(3) ?
C1 N2 C2 . . 108.5(3) ?
C1 N2 C6 . . 125.1(3) ?
C2 N2 C6 . . 126.3(3) ?
N2 C1 N1 . . 108.3(3) ?
N2 C1 H1 . . 125.9 ?
N1 C1 H1 . . 125.9 ?
C3 C2 N2 . . 107.8(3) ?
C3 C2 H2 . . 126.1 ?
N2 C2 H2 . . 126.1 ?
C2 C3 N1 . . 106.7(3) ?
C2 C3 H3 . . 126.6 ?
N1 C3 H3 . . 126.6 ?
N1 C4 C5 . . 111.4(3) ?
N1 C4 H4A . . 109.3 ?
C5 C4 H4A . . 109.3 ?
N1 C4 H4B . . 109.3 ?
C5 C4 H4B . . 109.3 ?
H4A C4 H4B . . 108.0 ?
C4 C5 H5A . . 109.5 ?
C4 C5 H5B . . 109.5 ?
H5A C5 H5B . . 109.5 ?
C4 C5 H5C . . 109.5 ?
H5A C5 H5C . . 109.5 ?
H5B C5 H5C . . 109.5 ?
N2 C6 H6A . . 109.5 ?
N2 C6 H6B . . 109.5 ?
H6A C6 H6B . . 109.5 ?
N2 C6 H6C . . 109.5 ?
H6A C6 H6C . . 109.5 ?
H6B C6 H6C . . 109.5 ?

loop_
_geom_bond_atom_site_label_1
_geom_bond_atom_site_label_2
_geom_bond_site_symmetry_2
_geom_bond_distance
_geom_bond_publ_flag
P1 Se4 . 2.1104(8) y
P1 Se3 . 2.1334(8) y
P1 Se1 . 2.2794(9) y
P1 Se2 2_655 2.2809(8) y
Se1 Se2 . 2.3442(5) y
Se2 P1 2_655 2.2809(8) ?
N1 C1 . 1.332(4) ?
N1 C3 . 1.370(4) ?
N1 C4 . 1.477(4) ?
N2 C1 . 1.327(4) ?
N2 C2 . 1.366(4) ?
N2 C6 . 1.463(4) ?
C1 H1 . 0.9300 ?
C2 C3 . 1.345(5) ?
C2 H2 . 0.9300 ?
C3 H3 . 0.9300 ?
C4 C5 . 1.489(5) ?
C4 H4A . 0.9700 ?
C4 H4B . 0.9700 ?
C5 H5A . 0.9600 ?
C5 H5B . 0.9600 ?
C5 H5C . 0.9600 ?
C6 H6A . 0.9600 ?
C6 H6B . 0.9600 ?
C6 H6C . 0.9600 ?
